data_1514473
loop_
_publ_author_name
'Shan, Xiao-chen'
'Jiang, Fei-long'
'Yuan, Da-qiang'
'Zhang, Hua-bin'
'Wu, Ming-yan'
'Chen, Lian'
'Wei, Jing'
'Zhang, Shu-quan'
'Pan, Jie'
'Hong, Mao-chun'

_publ_section_title
;
 A multi-metal-cluster MOF with Cu4I4 and Cu6S6 as functional groups
 exhibiting dual emission with both thermochromic and near-IR character
;
_journal_issue 4
_journal_name_full 'Chemical Science'
_journal_page_first 1484
_journal_paper_doi 10.1039/c3sc21995j
_journal_volume 4
_journal_year 2013
_chemical_formula_moiety C7H5N4S1Cu2I1
_chemical_formula_sum 'C7 H5 Cu2 I N4 S'
_chemical_formula_weight 431.19
_chemical_melting_point ?
_chemical_name_systematic
;
?
;
_space_group_IT_number 230
_symmetry_cell_setting cubic
_symmetry_space_group_name_Hall '-I 4bd 2c 3'
_symmetry_space_group_name_H-M 'I a -3 d'
_atom_sites_solution_hydrogens geom
_atom_sites_solution_primary direct
_atom_sites_solution_secondary difmap
_audit_creation_method SHELXL-97
_cell_angle_alpha 90.00
_cell_angle_beta 90.00
_cell_angle_gamma 90.00
_cell_formula_units_Z 96
_cell_length_a 41.856(3)
_cell_length_b 41.856(3)
_cell_length_c 41.856(3)
_cell_measurement_reflns_used 38588
_cell_measurement_temperature 113(2)
_cell_measurement_theta_max 27.4680
_cell_measurement_theta_min 2.2814
_cell_volume 73329(9)
_computing_cell_refinement 'CrystalClear (Rigaku Inc., 2007)'
_computing_data_collection 'CrystalClear (Rigaku Inc., 2007)'
_computing_data_reduction 'CrystalClear (Rigaku Inc., 2007)'
_computing_molecular_graphics 'Bruker SHELXTL'
_computing_publication_material 'Bruker SHELXTL'
_computing_structure_refinement 'SHELXL-97 (Sheldrick, 1997)'
_computing_structure_solution 'SHELXS-97 (Sheldrick, 1990)'
_diffrn_ambient_temperature 113(2)
_diffrn_measured_fraction_theta_full 0.995
_diffrn_measured_fraction_theta_max 0.995
_diffrn_measurement_device_type 'Rigaku Mercury CCD area-detector'
_diffrn_measurement_method CCD_Profile_fitting
_diffrn_radiation_monochromator graphite
_diffrn_radiation_source 'fine-focus sealed tube'
_diffrn_radiation_type MoK\a
_diffrn_radiation_wavelength 0.71073
_diffrn_reflns_av_R_equivalents 0.0603
_diffrn_reflns_av_sigmaI/netI 0.0165
_diffrn_reflns_limit_h_max 46
_diffrn_reflns_limit_h_min -49
_diffrn_reflns_limit_k_max 41
_diffrn_reflns_limit_k_min -49
_diffrn_reflns_limit_l_max 46
_diffrn_reflns_limit_l_min -49
_diffrn_reflns_number 201503
_diffrn_reflns_theta_full 24.99
_diffrn_reflns_theta_max 24.99
_diffrn_reflns_theta_min 2.28
_exptl_absorpt_coefficient_mu 2.459
_exptl_absorpt_correction_T_max 0.4714
_exptl_absorpt_correction_T_min 0.4041
_exptl_absorpt_correction_type multi-scan
_exptl_absorpt_process_details '(CrystalClear; Rigaku, 2000)'
_exptl_crystal_colour Colorless
_exptl_crystal_density_diffrn 0.937
_exptl_crystal_density_meas ?
_exptl_crystal_density_method 'not measured'
_exptl_crystal_description Prism
_exptl_crystal_F_000 19392
_exptl_crystal_size_max 0.45
_exptl_crystal_size_mid 0.45
_exptl_crystal_size_min 0.36
_refine_diff_density_max 1.084
_refine_diff_density_min -0.744
_refine_diff_density_rms 0.138
_refine_ls_extinction_method none
_refine_ls_goodness_of_fit_ref 1.142
_refine_ls_hydrogen_treatment constr
_refine_ls_matrix_type full
_refine_ls_number_parameters 106
_refine_ls_number_reflns 5369
_refine_ls_number_restraints 3
_refine_ls_restrained_S_all 1.142
_refine_ls_R_factor_all 0.0962
_refine_ls_R_factor_gt 0.0864
_refine_ls_shift/su_max 0.001
_refine_ls_shift/su_mean 0.000
_refine_ls_structure_factor_coef Fsqd
_refine_ls_weighting_details 'calc w=1/[\s^2^(Fo^2^)+(0.1689P)^2^+96.6745P] where P=(Fo^2^+2Fc^2^)/3'
_refine_ls_weighting_scheme calc
_refine_ls_wR_factor_gt 0.2627
_refine_ls_wR_factor_ref 0.2795
_reflns_number_gt 4703
_reflns_number_total 5369
_reflns_threshold_expression >2sigma(I)
_cod_data_source_file c3sc21995j.txt
_cod_data_source_block 1
_cod_depositor_comments
;
The following automatic conversions were performed:

'_chemical_melting_point' value 'not measured' was changed to '?' -
the value is undefined or not
given.

'_exptl_absorpt_correction_type' value 'Multi-scan' changed
to 'multi-scan' according to
/usr/data/users/saulius/automatic-downloads/retrospective/RSC/lib/dictionaries/cif_core.dic
dictionary named 'cif_core.dic' version 2.4.2 from 2011-04-26.

Automatic conversion script
Id: cif_fix_values 2281 2013-09-26 08:29:07Z andrius 

The following automatic conversions were performed:

'_exptl_crystal_density_meas' value 'NONE' was changed to '?' - the
value is perceived as not measured.

Automatic conversion script
Id: cif_fix_values 3008 2015-01-20 13:52:24Z robertas 
;
_cod_original_sg_symbol_H-M Ia-3d
_cod_database_code 1514473

loop_
_symmetry_equiv_pos_as_xyz
'x, y, z'
'-y+1/4, x+3/4, z+1/4'
'-x, -y+1/2, z'
'y+1/4, -x+1/4, z+3/4'
'x+1/4, -z+1/4, y+3/4'
'x, -y, -z+1/2'
'x+3/4, z+1/4, -y+1/4'
'z+3/4, y+1/4, -x+1/4'
'-x+1/2, y, -z'
'-z+1/4, y+3/4, x+1/4'
'z, x, y'
'y, z, x'
'-y, -z+1/2, x'
'z, -x, -y+1/2'
'-y+1/2, z, -x'
'-z, -x+1/2, y'
'-z+1/2, x, -y'
'y, -z, -x+1/2'
'y+3/4, x+1/4, -z+1/4'
'-y+1/4, -x+1/4, -z+1/4'
'-x+1/4, z+3/4, y+1/4'
'-x+1/4, -z+1/4, -y+1/4'
'z+1/4, -y+1/4, x+3/4'
'-z+1/4, -y+1/4, -x+1/4'
'x+1/2, y+1/2, z+1/2'
'-y+3/4, x+5/4, z+3/4'
'-x+1/2, -y+1, z+1/2'
'y+3/4, -x+3/4, z+5/4'
'x+3/4, -z+3/4, y+5/4'
'x+1/2, -y+1/2, -z+1'
'x+5/4, z+3/4, -y+3/4'
'z+5/4, y+3/4, -x+3/4'
'-x+1, y+1/2, -z+1/2'
'-z+3/4, y+5/4, x+3/4'
'z+1/2, x+1/2, y+1/2'
'y+1/2, z+1/2, x+1/2'
'-y+1/2, -z+1, x+1/2'
'z+1/2, -x+1/2, -y+1'
'-y+1, z+1/2, -x+1/2'
'-z+1/2, -x+1, y+1/2'
'-z+1, x+1/2, -y+1/2'
'y+1/2, -z+1/2, -x+1'
'y+5/4, x+3/4, -z+3/4'
'-y+3/4, -x+3/4, -z+3/4'
'-x+3/4, z+5/4, y+3/4'
'-x+3/4, -z+3/4, -y+3/4'
'z+3/4, -y+3/4, x+5/4'
'-z+3/4, -y+3/4, -x+3/4'
'-x, -y, -z'
'y-1/4, -x-3/4, -z-1/4'
'x, y-1/2, -z'
'-y-1/4, x-1/4, -z-3/4'
'-x-1/4, z-1/4, -y-3/4'
'-x, y, z-1/2'
'-x-3/4, -z-1/4, y-1/4'
'-z-3/4, -y-1/4, x-1/4'
'x-1/2, -y, z'
'z-1/4, -y-3/4, -x-1/4'
'-z, -x, -y'
'-y, -z, -x'
'y, z-1/2, -x'
'-z, x, y-1/2'
'y-1/2, -z, x'
'z, x-1/2, -y'
'z-1/2, -x, y'
'-y, z, x-1/2'
'-y-3/4, -x-1/4, z-1/4'
'y-1/4, x-1/4, z-1/4'
'x-1/4, -z-3/4, -y-1/4'
'x-1/4, z-1/4, y-1/4'
'-z-1/4, y-1/4, -x-3/4'
'z-1/4, y-1/4, x-1/4'
'-x+1/2, -y+1/2, -z+1/2'
'y+1/4, -x-1/4, -z+1/4'
'x+1/2, y, -z+1/2'
'-y+1/4, x+1/4, -z-1/4'
'-x+1/4, z+1/4, -y-1/4'
'-x+1/2, y+1/2, z'
'-x-1/4, -z+1/4, y+1/4'
'-z-1/4, -y+1/4, x+1/4'
'x, -y+1/2, z+1/2'
'z+1/4, -y-1/4, -x+1/4'
'-z+1/2, -x+1/2, -y+1/2'
'-y+1/2, -z+1/2, -x+1/2'
'y+1/2, z, -x+1/2'
'-z+1/2, x+1/2, y'
'y, -z+1/2, x+1/2'
'z+1/2, x, -y+1/2'
'z, -x+1/2, y+1/2'
'-y+1/2, z+1/2, x'
'-y-1/4, -x+1/4, z+1/4'
'y+1/4, x+1/4, z+1/4'
'x+1/4, -z-1/4, -y+1/4'
'x+1/4, z+1/4, y+1/4'
'-z+1/4, y+1/4, -x-1/4'
'z+1/4, y+1/4, x+1/4'

loop_
_atom_site_label
_atom_site_type_symbol
_atom_site_fract_x
_atom_site_fract_y
_atom_site_fract_z
_atom_site_U_iso_or_equiv
_atom_site_adp_type
_atom_site_occupancy
_atom_site_symmetry_multiplicity
_atom_site_calc_flag
_atom_site_refinement_flags
I1 I 0.802052(15) 0.661963(16) 0.016083(15) 0.1208(3) Uani 1 1 d .
Cu1 Cu 0.73887(2) 0.73740(2) 0.19622(2) 0.0920(4) Uani 1 1 d .
Cu2 Cu 0.73892(3) 0.64831(3) 0.02981(2) 0.1141(4) Uani 1 1 d .
S1 S 0.78601(4) 0.68833(4) 0.23944(4) 0.0874(5) Uani 1 1 d .
C4 C 0.7452(3) 0.6710(3) 0.0952(2) 0.200(3) Uani 1 1 d D
H4 H 0.7589 0.6529 0.0962 0.239 Uiso 1 1 calc R
C3 C 0.7418(3) 0.6899(3) 0.1227(3) 0.200(3) Uani 1 1 d D
C5 C 0.7107(4) 0.7022(3) 0.0675(3) 0.200(3) Uani 1 1 d D
H5 H 0.6982 0.7057 0.0489 0.239 Uiso 1 1 calc R
C7 C 0.7217(4) 0.7155(3) 0.1213(3) 0.200(3) Uani 1 1 d D
H7 H 0.7174 0.7279 0.1398 0.239 Uiso 1 1 calc R
C6 C 0.7080(4) 0.7227(3) 0.0926(3) 0.200(3) Uani 1 1 d D
H6 H 0.6966 0.7422 0.0901 0.239 Uiso 1 1 calc R
N4 N 0.7306(2) 0.67683(19) 0.06849(17) 0.131(3) Uani 1 1 d D
N1 N 0.75885(16) 0.69773(15) 0.18014(15) 0.1004(17) Uani 1 1 d .
N3 N 0.7796(3) 0.6564(3) 0.1527(2) 0.189(4) Uani 1 1 d .
H3 H 0.7852 0.6438 0.1368 0.227 Uiso 1 1 calc R
C2 C 0.7590(3) 0.6814(2) 0.1529(2) 0.133(3) Uani 1 1 d .
N2 N 0.7895(3) 0.6561(3) 0.1841(2) 0.189(4) Uani 1 1 d .
C1 C 0.7780(2) 0.68047(19) 0.20050(18) 0.102(2) Uani 1 1 d .

loop_
_atom_site_aniso_label
_atom_site_aniso_U_11
_atom_site_aniso_U_22
_atom_site_aniso_U_33
_atom_site_aniso_U_23
_atom_site_aniso_U_13
_atom_site_aniso_U_12
I1 0.1139(5) 0.1374(6) 0.1110(5) 0.0066(3) -0.0274(3) -0.0206(3)
Cu1 0.0970(6) 0.0884(6) 0.0905(6) -0.0051(4) 0.0001(4) 0.0047(4)
Cu2 0.1282(8) 0.1300(8) 0.0842(6) -0.0162(5) -0.0094(5) 0.0181(6)
S1 0.0901(10) 0.0890(10) 0.0830(10) -0.0007(7) -0.0013(7) 0.0025(8)
C4 0.289(7) 0.198(5) 0.111(3) -0.055(3) -0.078(4) 0.138(5)
C3 0.289(7) 0.198(5) 0.111(3) -0.055(3) -0.078(4) 0.138(5)
C5 0.289(7) 0.198(5) 0.111(3) -0.055(3) -0.078(4) 0.138(5)
C7 0.289(7) 0.198(5) 0.111(3) -0.055(3) -0.078(4) 0.138(5)
C6 0.289(7) 0.198(5) 0.111(3) -0.055(3) -0.078(4) 0.138(5)
N4 0.157(6) 0.142(6) 0.094(4) -0.019(4) -0.034(4) 0.047(5)
N1 0.110(4) 0.105(4) 0.086(3) -0.017(3) -0.019(3) 0.021(3)
N3 0.271(9) 0.191(6) 0.104(4) -0.059(4) -0.059(5) 0.129(6)
C2 0.168(9) 0.139(7) 0.092(5) -0.026(5) -0.013(5) 0.064(7)
N2 0.271(9) 0.191(6) 0.104(4) -0.059(4) -0.059(5) 0.129(6)
C1 0.110(5) 0.103(5) 0.093(5) -0.017(4) 0.002(4) 0.021(4)

loop_
_atom_type_symbol
_atom_type_description
_atom_type_scat_dispersion_real
_atom_type_scat_dispersion_imag
_atom_type_scat_source
C C 0.0033 0.0016 'International Tables Vol C Tables 4.2.6.8 and 6.1.1.4'
H H 0.0000 0.0000 'International Tables Vol C Tables 4.2.6.8 and 6.1.1.4'
N N 0.0061 0.0033 'International Tables Vol C Tables 4.2.6.8 and 6.1.1.4'
S S 0.1246 0.1234 'International Tables Vol C Tables 4.2.6.8 and 6.1.1.4'
Cu Cu 0.3201 1.2651 'International Tables Vol C Tables 4.2.6.8 and 6.1.1.4'
I I -0.4742 1.8119 'International Tables Vol C Tables 4.2.6.8 and 6.1.1.4'

loop_
_geom_angle_atom_site_label_1
_geom_angle_atom_site_label_2
_geom_angle_atom_site_label_3
_geom_angle
_geom_angle_site_symmetry_1
_geom_angle_site_symmetry_3
Cu2 I1 Cu2 61.08(4) 9_655 58_676
Cu2 I1 Cu2 59.00(4) 9_655 .
Cu2 I1 Cu2 59.51(4) 58_676 .
N1 Cu1 S1 122.9(2) . 61_566
N1 Cu1 S1 122.6(2) . 62_655
S1 Cu1 S1 113.21(9) 61_566 62_655
N4 Cu2 I1 109.9(2) . 9_655
N4 Cu2 Cu2 143.4(3) . 9_655
I1 Cu2 Cu2 62.87(4) 9_655 9_655
N4 Cu2 I1 105.1(2) . 80_664
I1 Cu2 I1 113.81(4) 9_655 80_664
Cu2 Cu2 I1 110.52(2) 9_655 80_664
N4 Cu2 Cu2 139.2(2) . 58_676
I1 Cu2 Cu2 110.85(4) 9_655 58_676
Cu2 Cu2 Cu2 60.59(3) 9_655 58_676
I1 Cu2 Cu2 58.38(5) 80_664 58_676
N4 Cu2 Cu2 150.8(3) . 80_664
I1 Cu2 Cu2 60.54(3) 9_655 80_664
Cu2 Cu2 Cu2 60.59(3) 9_655 80_664
I1 Cu2 Cu2 61.47(5) 80_664 80_664
Cu2 Cu2 Cu2 58.81(5) 58_676 80_664
N4 Cu2 I1 101.9(3) . .
I1 Cu2 I1 115.17(4) 9_655 .
Cu2 Cu2 I1 58.13(4) 9_655 .
I1 Cu2 I1 109.84(4) 80_664 .
Cu2 Cu2 I1 59.01(4) 58_676 .
Cu2 Cu2 I1 107.10(4) 80_664 .
C1 S1 Cu1 102.2(3) . 62_655
C1 S1 Cu1 103.8(3) . 61_566
Cu1 S1 Cu1 100.17(8) 62_655 61_566
N4 C4 C3 123.5(10) . .
N4 C4 H4 118.3 . .
C3 C4 H4 118.3 . .
C7 C3 C4 118.1(9) . .
C7 C3 C2 121.3(9) . .
C4 C3 C2 120.6(9) . .
N4 C5 C6 121.7(9) . .
N4 C5 H5 119.1 . .
C6 C5 H5 119.1 . .
C3 C7 C6 118.1(10) . .
C3 C7 H7 121.0 . .
C6 C7 H7 121.0 . .
C5 C6 C7 120.2(10) . .
C5 C6 H6 119.9 . .
C7 C6 H6 119.9 . .
C4 N4 C5 117.7(8) . .
C4 N4 Cu2 119.5(6) . .
C5 N4 Cu2 122.8(6) . .
C2 N1 C1 104.9(6) . .
C2 N1 Cu1 136.6(6) . .
C1 N1 Cu1 118.5(5) . .
C2 N3 N2 101.0(7) . .
C2 N3 H3 129.5 . .
N2 N3 H3 129.5 . .
N1 C2 N3 114.0(8) . .
N1 C2 C3 126.8(8) . .
N3 C2 C3 118.9(8) . .
C1 N2 N3 112.4(8) . .
N2 C1 N1 107.2(7) . .
N2 C1 S1 125.4(7) . .
N1 C1 S1 127.5(5) . .

loop_
_geom_bond_atom_site_label_1
_geom_bond_atom_site_label_2
_geom_bond_distance
_geom_bond_site_symmetry_2
I1 Cu2 2.6376(12) 9_655
I1 Cu2 2.6971(14) 58_676
I1 Cu2 2.7641(14) .
Cu1 N1 1.977(6) .
Cu1 S1 2.244(2) 61_566
Cu1 S1 2.252(2) 62_655
Cu2 N4 2.041(7) .
Cu2 I1 2.6376(12) 9_655
Cu2 Cu2 2.662(2) 9_655
Cu2 I1 2.6971(14) 80_664
Cu2 Cu2 2.7111(18) 58_676
Cu2 Cu2 2.7111(18) 80_664
S1 C1 1.696(8) .
S1 Cu1 2.244(2) 62_655
S1 Cu1 2.252(2) 61_566
C4 N4 1.297(12) .
C4 C3 1.403(14) .
C4 H4 0.9500 .
C3 C7 1.363(15) .
C3 C2 1.500(13) .
C5 N4 1.349(12) .
C5 C6 1.360(14) .
C5 H5 0.9500 .
C7 C6 1.366(14) .
C7 H7 0.9500 .
C6 H6 0.9500 .
N1 C2 1.329(10) .
N1 C1 1.376(10) .
N3 C2 1.355(12) .
N3 N2 1.377(10) .
N3 H3 0.8800 .
N2 C1 1.320(10) .
